data_4026039
loop_
_publ_author_name
'Sung Kuk Kim'
'Dustin E. Gross'
'Dong-Gyu Cho'
'Vincent M. Lynch'
'Jonathan L. Sessler'

_publ_section_title
;
 N-Tosylpyrrolidine Calix[4]pyrrole: Synthesis and Ion Binding Studies
;
_journal_name_full 'Journal of Organic Chemistry'
_journal_page_first 1005
_journal_page_last 1012
_journal_paper_doi 10.1021/jo101882r
_journal_volume 76
_journal_year 2011
_chemical_formula_moiety ' C64 H72 N8 O8 S4, 4 C3 H7 N O, 1/2 C H2 Cl2'
_chemical_formula_sum 'C76.5 H101 Cl N12 O12 S4'
_chemical_formula_weight 1544.38
_chemical_name_systematic
;
 ?
;
_space_group_IT_number 2
_symmetry_cell_setting triclinic
_symmetry_space_group_name_Hall '-P 1'
_symmetry_space_group_name_H-M 'P -1'
_atom_sites_solution_hydrogens geom
_atom_sites_solution_primary direct
_atom_sites_solution_secondary difmap
_audit_creation_method SHELXL-97
_cell_angle_alpha 105.0390(10)
_cell_angle_beta 90.9620(10)
_cell_angle_gamma 107.6010(10)
_cell_formula_units_Z 2
_cell_length_a 11.4296(6)
_cell_length_b 12.6286(6)
_cell_length_c 15.0391(9)
_cell_measurement_reflns_used 6881
_cell_measurement_temperature 153(2)
_cell_measurement_theta_max 27.5
_cell_measurement_theta_min 1
_cell_volume 1987.52(18)
_computing_cell_refinement 'Collect software, Nonius B.V. 1998'
_computing_data_collection 'Collect software, Nonius B.V. 1998'
_computing_data_reduction
;
DENZO and Scalepack (Otwinoski and Minor, 1997)
;
_computing_molecular_graphics 'XP SHELXTL/PC, Siemens Analytical'
_computing_structure_refinement 'XL SHELXTL/PC, Siemens Analytical'
_computing_structure_solution
;

SIR97 - Altomare A., Burla M.C., Camalli M., Cascarano G.L., Giacovazzo C., 
Guagliardi A., Moliterni A.G.G., Polidori G.,Spagna R.
;
_diffrn_ambient_temperature 153(2)
_diffrn_measured_fraction_theta_full 0.982
_diffrn_measured_fraction_theta_max 0.982
_diffrn_measurement_device_type 'Nonius Kappa CCD'
_diffrn_measurement_method '\f and \w scans'
_diffrn_radiation_monochromator graphite
_diffrn_radiation_source 'fine-focus sealed tube'
_diffrn_radiation_type MoK\a
_diffrn_radiation_wavelength 0.71073
_diffrn_reflns_av_R_equivalents 0.0290
_diffrn_reflns_av_sigmaI/netI 0.0679
_diffrn_reflns_limit_h_max 14
_diffrn_reflns_limit_h_min -14
_diffrn_reflns_limit_k_max 16
_diffrn_reflns_limit_k_min -16
_diffrn_reflns_limit_l_max 19
_diffrn_reflns_limit_l_min -19
_diffrn_reflns_number 15170
_diffrn_reflns_theta_full 27.50
_diffrn_reflns_theta_max 27.50
_diffrn_reflns_theta_min 1.93
_exptl_absorpt_coefficient_mu 0.440
_exptl_absorpt_correction_type none
_exptl_crystal_colour colorless
_exptl_crystal_density_diffrn 2.581
_exptl_crystal_description plates
_exptl_crystal_F_000 1642
_exptl_crystal_size_max 0.28
_exptl_crystal_size_mid 0.18
_exptl_crystal_size_min 0.05
_refine_diff_density_max 0.353
_refine_diff_density_min -0.393
_refine_diff_density_rms 0.057
_refine_ls_extinction_coef 0.0050(11)
_refine_ls_extinction_expression Fc^*^=kFc[1+0.001xFc^2^\l^3^/sin(2\q)]^-1/4^
_refine_ls_extinction_method SHELXL
_refine_ls_goodness_of_fit_ref 1.140
_refine_ls_hydrogen_treatment mixed
_refine_ls_matrix_type full
_refine_ls_number_parameters 459
_refine_ls_number_reflns 8976
_refine_ls_number_restraints 38
_refine_ls_restrained_S_all 1.138
_refine_ls_R_factor_all 0.0855
_refine_ls_R_factor_gt 0.0525
_refine_ls_shift/su_max 0.056
_refine_ls_shift/su_mean 0.001
_refine_ls_structure_factor_coef Fsqd
_refine_ls_weighting_details 'calc w=1/[\s^2^(Fo^2^)+(0.0533P)^2^+0.2810P] where P=(Fo^2^+2Fc^2^)/3'
_refine_ls_weighting_scheme calc
_refine_ls_wR_factor_gt 0.1250
_refine_ls_wR_factor_ref 0.1341
_reflns_number_gt 5979
_reflns_number_total 8976
_reflns_threshold_expression >2sigma(I)
_cod_data_source_file jo101882r_si_001.cif
_cod_data_source_block ksk001
_cod_original_formula_sum 'C76.50 H101 Cl N12 O12 S4'
_cod_database_code 4026039

loop_
_symmetry_equiv_pos_as_xyz
'x, y, z'
'-x, -y, -z'

loop_
_atom_site_label
_atom_site_type_symbol
_atom_site_fract_x
_atom_site_fract_y
_atom_site_fract_z
_atom_site_U_iso_or_equiv
_atom_site_adp_type
_atom_site_occupancy
_atom_site_symmetry_multiplicity
_atom_site_calc_flag
_atom_site_refinement_flags
_atom_site_disorder_assembly
_atom_site_disorder_group
S1 S 0.13041(5) -0.11490(5) 0.25275(4) 0.03201(16) Uani 1 1 d . . .
S2 S -0.10012(5) 0.39847(5) 0.30709(4) 0.02992(15) Uani 1 1 d . . .
O1 O 0.09293(13) -0.16655(13) 0.32578(11) 0.0391(4) Uani 1 1 d . . .
O2 O 0.04000(14) -0.10624(14) 0.19034(12) 0.0447(4) Uani 1 1 d . . .
O3 O -0.13855(13) 0.27514(13) 0.26576(11) 0.0387(4) Uani 1 1 d . . .
O4 O -0.15543(13) 0.44702(14) 0.38593(10) 0.0366(4) Uani 1 1 d . . .
N1 N 0.52198(16) 0.33057(16) 0.39059(12) 0.0250(4) Uani 1 1 d . . .
N2 N 0.43931(16) 0.57526(14) 0.37822(11) 0.0239(4) Uani 1 1 d . . .
N3 N 0.21873(15) 0.01652(14) 0.30217(12) 0.0286(4) Uani 1 1 d . . .
N4 N 0.04686(14) 0.43841(14) 0.33922(11) 0.0269(4) Uani 1 1 d . . .
C1 C 0.50020(17) 0.24184(17) 0.43131(13) 0.0233(4) Uani 1 1 d . . .
C2 C 0.39847(17) 0.15591(17) 0.37996(13) 0.0240(4) Uani 1 1 d . . .
C3 C 0.35879(17) 0.19406(17) 0.30839(13) 0.0246(4) Uani 1 1 d . . .
C4 C 0.43658(17) 0.30293(17) 0.31481(13) 0.0225(4) Uani 1 1 d . . .
C5 C 0.43348(17) 0.38684(17) 0.25990(13) 0.0242(4) Uani 1 1 d . . .
C6 C 0.37303(17) 0.47233(17) 0.31341(13) 0.0229(4) Uani 1 1 d . . .
C7 C 0.25188(17) 0.46705(17) 0.31694(13) 0.0228(4) Uani 1 1 d . . .
C8 C 0.24476(17) 0.56586(17) 0.38466(13) 0.0230(4) Uani 1 1 d . . .
C9 C 0.36218(17) 0.63364(17) 0.42267(13) 0.0230(4) Uani 1 1 d . . .
C10 C 0.41585(18) 0.75466(17) 0.48837(14) 0.0242(4) Uani 1 1 d . . .
C11 C 0.32129(18) 0.03448(18) 0.37270(15) 0.0292(5) Uani 1 1 d . . .
H11A H 0.3677 -0.0205 0.3513 0.035 Uiso 1 1 calc R . .
H11B H 0.2904 0.0268 0.4326 0.035 Uiso 1 1 calc R . .
C12 C 0.24961(18) 0.10295(17) 0.24782(15) 0.0286(5) Uani 1 1 d . . .
H12A H 0.1807 0.1335 0.2411 0.034 Uiso 1 1 calc R . .
H12B H 0.2720 0.0700 0.1858 0.034 Uiso 1 1 calc R . .
C13 C 0.2234(2) -0.18951(18) 0.18843(15) 0.0314(5) Uani 1 1 d . . .
C14 C 0.2626(2) -0.2663(2) 0.22308(15) 0.0355(5) Uani 1 1 d . . .
H14A H 0.2334 -0.2837 0.2781 0.043 Uiso 1 1 calc R . .
C15 C 0.3441(2) -0.3174(2) 0.17765(16) 0.0404(6) Uani 1 1 d . . .
H15A H 0.3694 -0.3704 0.2018 0.048 Uiso 1 1 calc R . .
C16 C 0.3897(2) -0.2936(2) 0.09803(17) 0.0447(6) Uani 1 1 d . . .
C17 C 0.3494(3) -0.2170(2) 0.06374(17) 0.0480(7) Uani 1 1 d . . .
H17A H 0.3795 -0.1993 0.0091 0.058 Uiso 1 1 calc R . .
C18 C 0.2663(2) -0.1658(2) 0.10745(16) 0.0410(6) Uani 1 1 d . . .
H18A H 0.2389 -0.1148 0.0822 0.049 Uiso 1 1 calc R . .
C19 C 0.4785(3) -0.3492(3) 0.0487(2) 0.0717(9) Uani 1 1 d . . .
H19A H 0.5066 -0.3906 0.0870 0.108 Uiso 1 1 calc R . .
H19B H 0.5496 -0.2895 0.0372 0.108 Uiso 1 1 calc R . .
H19C H 0.4372 -0.4039 -0.0105 0.108 Uiso 1 1 calc R . .
C20 C 0.56389(18) 0.44796(18) 0.24045(15) 0.0292(5) Uani 1 1 d . . .
H20A H 0.6150 0.4917 0.2991 0.044 Uiso 1 1 calc R . .
H20B H 0.5603 0.5010 0.2038 0.044 Uiso 1 1 calc R . .
H20C H 0.5999 0.3904 0.2059 0.044 Uiso 1 1 calc R . .
C21 C 0.35570(19) 0.31889(19) 0.16707(14) 0.0302(5) Uani 1 1 d . . .
H21A H 0.2719 0.2787 0.1783 0.045 Uiso 1 1 calc R . .
H21B H 0.3930 0.2622 0.1328 0.045 Uiso 1 1 calc R . .
H21C H 0.3525 0.3724 0.1308 0.045 Uiso 1 1 calc R . .
C22 C 0.12564(18) 0.38734(18) 0.27304(14) 0.0285(5) Uani 1 1 d . . .
H22A H 0.1087 0.3916 0.2095 0.034 Uiso 1 1 calc R . .
H22B H 0.1148 0.3062 0.2718 0.034 Uiso 1 1 calc R . .
C23 C 0.11214(17) 0.56182(17) 0.39369(14) 0.0255(4) Uani 1 1 d . . .
H23A H 0.0939 0.5768 0.4591 0.031 Uiso 1 1 calc R . .
H23B H 0.0908 0.6173 0.3658 0.031 Uiso 1 1 calc R . .
C24 C -0.11817(17) 0.46375(19) 0.22040(14) 0.0292(5) Uani 1 1 d . . .
C25 C -0.13032(18) 0.57369(19) 0.24564(15) 0.0319(5) Uani 1 1 d . . .
H25A H -0.1306 0.6120 0.3089 0.038 Uiso 1 1 calc R . .
C26 C -0.14196(19) 0.6266(2) 0.17776(16) 0.0366(5) Uani 1 1 d . . .
H26A H -0.1506 0.7015 0.1945 0.044 Uiso 1 1 calc R . .
C27 C -0.1411(2) 0.5705(2) 0.08449(16) 0.0399(6) Uani 1 1 d . . .
C28 C -0.1288(2) 0.4603(2) 0.06046(16) 0.0433(6) Uani 1 1 d . . .
H28A H -0.1277 0.4223 -0.0028 0.052 Uiso 1 1 calc R . .
C29 C -0.1182(2) 0.4058(2) 0.12729(15) 0.0369(5) Uani 1 1 d . . .
H29A H -0.1110 0.3303 0.1105 0.044 Uiso 1 1 calc R . .
C30 C -0.1533(3) 0.6292(3) 0.01095(19) 0.0591(8) Uani 1 1 d . . .
H30A H -0.0758 0.6906 0.0126 0.089 Uiso 1 1 calc R . .
H30B H -0.2204 0.6628 0.0225 0.089 Uiso 1 1 calc R . .
H30C H -0.1717 0.5724 -0.0500 0.089 Uiso 1 1 calc R . .
C31 C 0.30981(19) 0.79955(19) 0.52528(15) 0.0310(5) Uani 1 1 d . . .
H31A H 0.2604 0.7489 0.5597 0.046 Uiso 1 1 calc R . .
H31B H 0.2575 0.8001 0.4732 0.046 Uiso 1 1 calc R . .
H31C H 0.3441 0.8782 0.5663 0.046 Uiso 1 1 calc R . .
C32 C 0.49182(19) 0.83488(18) 0.43400(15) 0.0304(5) Uani 1 1 d . . .
H32A H 0.5592 0.8068 0.4097 0.046 Uiso 1 1 calc R . .
H32B H 0.5261 0.9135 0.4752 0.046 Uiso 1 1 calc R . .
H32C H 0.4385 0.8354 0.3825 0.046 Uiso 1 1 calc R . .
N1A N 0.1406(3) 0.2445(4) 0.5058(3) 0.0360(10) Uani 0.69 1 d PDU A 1
O1A O 0.3200(2) 0.3945(2) 0.54735(16) 0.0365(6) Uani 0.69 1 d PDU A 1
C1A C 0.2196(3) 0.3438(5) 0.5015(3) 0.0316(9) Uani 0.69 1 d PDU A 1
H1AA H 0.1962 0.3792 0.4587 0.038 Uiso 0.69 1 calc PR A 1
C2A C 0.0232(5) 0.1895(6) 0.4466(6) 0.0526(17) Uani 0.69 1 d PDU A 1
H2A1 H 0.0080 0.2437 0.4151 0.079 Uiso 0.69 1 calc PR A 1
H2A2 H -0.0439 0.1679 0.4847 0.079 Uiso 0.69 1 calc PR A 1
H2A3 H 0.0270 0.1201 0.4004 0.079 Uiso 0.69 1 calc PR A 1
C3A C 0.1690(4) 0.1820(4) 0.5675(3) 0.0491(10) Uani 0.69 1 d PDU A 1
H3A1 H 0.1006 0.1635 0.6052 0.074 Uiso 0.69 1 calc PR A 1
H3A2 H 0.2446 0.2300 0.6080 0.074 Uiso 0.69 1 calc PR A 1
H3A3 H 0.1808 0.1102 0.5308 0.074 Uiso 0.69 1 calc PR A 1
N1C N 0.1220(9) 0.2077(7) 0.4917(7) 0.034(3) Uiso 0.31 1 d PD B 2
O1C O 0.3035(6) 0.3401(6) 0.5653(4) 0.0512(19) Uiso 0.31 1 d PD B 2
C1C C 0.2123(9) 0.3070(8) 0.5089(8) 0.038(4) Uiso 0.31 1 d PD B 2
H1CA H 0.2058 0.3582 0.4740 0.046 Uiso 0.31 1 calc PR B 2
C2C C 0.0177(13) 0.1765(13) 0.4219(12) 0.057(5) Uiso 0.31 1 d PD B 2
H2C1 H 0.0245 0.2413 0.3957 0.085 Uiso 0.31 1 calc PR B 2
H2C2 H -0.0596 0.1588 0.4507 0.085 Uiso 0.31 1 calc PR B 2
H2C3 H 0.0181 0.1085 0.3725 0.085 Uiso 0.31 1 calc PR B 2
C3C C 0.1252(9) 0.1237(8) 0.5408(7) 0.052(3) Uiso 0.31 1 d PD B 2
H3C1 H 0.1035 0.0466 0.4968 0.078 Uiso 0.31 1 calc PR B 2
H3C2 H 0.0658 0.1236 0.5870 0.078 Uiso 0.31 1 calc PR B 2
H3C3 H 0.2083 0.1440 0.5717 0.078 Uiso 0.31 1 calc PR B 2
H2N H 0.521(2) 0.599(2) 0.3917(17) 0.047(7) Uiso 1 1 d . C 2
H1N H 0.572(2) 0.390(2) 0.4050(15) 0.025(6) Uiso 1 1 d . D 2

loop_
_atom_site_aniso_label
_atom_site_aniso_U_11
_atom_site_aniso_U_22
_atom_site_aniso_U_33
_atom_site_aniso_U_23
_atom_site_aniso_U_13
_atom_site_aniso_U_12
S1 0.0264(3) 0.0250(3) 0.0386(3) 0.0088(2) -0.0038(2) -0.0001(2)
S2 0.0219(3) 0.0337(3) 0.0318(3) 0.0131(2) 0.0006(2) 0.0021(2)
O1 0.0335(8) 0.0347(9) 0.0452(9) 0.0150(7) 0.0081(7) 0.0014(7)
O2 0.0313(8) 0.0356(9) 0.0591(11) 0.0125(8) -0.0157(8) 0.0006(7)
O3 0.0288(8) 0.0294(9) 0.0501(10) 0.0129(7) -0.0031(7) -0.0030(7)
O4 0.0271(8) 0.0500(10) 0.0332(8) 0.0165(7) 0.0070(7) 0.0088(7)
N1 0.0256(9) 0.0192(10) 0.0263(10) 0.0058(8) -0.0037(8) 0.0025(8)
N2 0.0200(9) 0.0238(9) 0.0267(9) 0.0067(7) -0.0015(7) 0.0056(7)
N3 0.0268(9) 0.0219(9) 0.0321(10) 0.0064(8) -0.0053(7) 0.0018(7)
N4 0.0215(8) 0.0266(9) 0.0288(9) 0.0070(7) 0.0002(7) 0.0031(7)
C1 0.0256(10) 0.0199(10) 0.0240(10) 0.0060(8) -0.0001(8) 0.0069(8)
C2 0.0242(10) 0.0208(10) 0.0265(11) 0.0046(8) 0.0008(8) 0.0085(8)
C3 0.0250(10) 0.0236(11) 0.0238(10) 0.0039(8) -0.0010(8) 0.0084(9)
C4 0.0216(10) 0.0210(10) 0.0236(10) 0.0040(8) -0.0002(8) 0.0067(8)
C5 0.0245(10) 0.0231(11) 0.0252(10) 0.0082(9) 0.0020(8) 0.0067(8)
C6 0.0252(10) 0.0216(10) 0.0208(10) 0.0071(8) -0.0007(8) 0.0050(8)
C7 0.0239(10) 0.0210(10) 0.0224(10) 0.0082(8) -0.0009(8) 0.0037(8)
C8 0.0233(10) 0.0241(11) 0.0226(10) 0.0103(8) -0.0001(8) 0.0060(8)
C9 0.0254(10) 0.0209(10) 0.0231(10) 0.0068(8) -0.0009(8) 0.0075(8)
C10 0.0244(10) 0.0199(10) 0.0263(10) 0.0069(8) -0.0009(8) 0.0042(8)
C11 0.0275(11) 0.0249(11) 0.0313(11) 0.0055(9) -0.0052(9) 0.0052(9)
C12 0.0278(11) 0.0212(11) 0.0334(12) 0.0059(9) -0.0045(9) 0.0048(9)
C13 0.0367(12) 0.0205(11) 0.0294(11) 0.0045(9) -0.0043(9) 0.0005(9)
C14 0.0413(13) 0.0347(13) 0.0298(12) 0.0129(10) 0.0005(10) 0.0080(10)
C15 0.0538(15) 0.0355(14) 0.0350(13) 0.0111(11) 0.0013(11) 0.0178(12)
C16 0.0589(16) 0.0376(14) 0.0370(14) 0.0057(11) 0.0117(12) 0.0179(12)
C17 0.0788(19) 0.0355(14) 0.0301(13) 0.0110(11) 0.0152(13) 0.0165(13)
C18 0.0627(16) 0.0281(13) 0.0316(13) 0.0109(10) 0.0017(12) 0.0113(12)
C19 0.098(3) 0.068(2) 0.063(2) 0.0207(17) 0.0349(18) 0.0441(19)
C20 0.0260(11) 0.0293(12) 0.0304(11) 0.0084(9) 0.0030(9) 0.0058(9)
C21 0.0330(11) 0.0311(12) 0.0255(11) 0.0081(9) -0.0015(9) 0.0089(9)
C22 0.0244(10) 0.0284(12) 0.0296(11) 0.0060(9) -0.0003(9) 0.0055(9)
C23 0.0236(10) 0.0241(11) 0.0261(11) 0.0052(9) -0.0016(8) 0.0053(8)
C24 0.0185(10) 0.0364(13) 0.0288(11) 0.0107(10) -0.0004(8) 0.0019(9)
C25 0.0226(10) 0.0355(13) 0.0323(12) 0.0089(10) -0.0018(9) 0.0021(9)
C26 0.0287(11) 0.0380(13) 0.0421(14) 0.0156(11) 0.0002(10) 0.0057(10)
C27 0.0304(12) 0.0518(16) 0.0387(14) 0.0231(12) -0.0022(10) 0.0060(11)
C28 0.0425(14) 0.0567(17) 0.0292(12) 0.0114(11) -0.0008(10) 0.0144(12)
C29 0.0336(12) 0.0419(14) 0.0342(13) 0.0097(11) -0.0008(10) 0.0115(10)
C30 0.0626(18) 0.075(2) 0.0506(17) 0.0349(16) 0.0035(14) 0.0235(16)
C31 0.0303(11) 0.0282(12) 0.0343(12) 0.0059(9) -0.0003(9) 0.0117(9)
C32 0.0334(11) 0.0266(12) 0.0297(11) 0.0109(9) -0.0028(9) 0.0052(9)
N1A 0.030(2) 0.039(2) 0.041(2) 0.014(2) 0.0040(14) 0.0109(19)
O1A 0.0273(13) 0.0451(16) 0.0347(13) 0.0063(12) -0.0043(10) 0.0125(11)
C1A 0.031(2) 0.042(2) 0.027(2) 0.0168(19) 0.0049(14) 0.0117(17)
C2A 0.032(3) 0.060(3) 0.053(4) 0.010(3) 0.001(2) 0.0027(18)
C3A 0.051(2) 0.050(3) 0.061(3) 0.026(2) 0.014(2) 0.026(2)

loop_
_atom_type_symbol
_atom_type_description
_atom_type_scat_dispersion_real
_atom_type_scat_dispersion_imag
_atom_type_scat_source
C C 0.0033 0.0016 'International Tables Vol C Tables 4.2.6.8 and 6.1.1.4'
H H 0.0000 0.0000 'International Tables Vol C Tables 4.2.6.8 and 6.1.1.4'
N N 0.0061 0.0033 'International Tables Vol C Tables 4.2.6.8 and 6.1.1.4'
O O 0.0106 0.0060 'International Tables Vol C Tables 4.2.6.8 and 6.1.1.4'
S S 0.1246 0.1234 'International Tables Vol C Tables 4.2.6.8 and 6.1.1.4'
Cl Cl 0.1484 0.1585 'International Tables Vol C Tables 4.2.6.8 and 6.1.1.4'

loop_
_geom_angle_atom_site_label_1
_geom_angle_atom_site_label_2
_geom_angle_atom_site_label_3
_geom_angle
_geom_angle_site_symmetry_1
_geom_angle_site_symmetry_3
O1 S1 O2 120.20(10) . .
O1 S1 N3 106.14(9) . .
O2 S1 N3 106.51(9) . .
O1 S1 C13 107.02(10) . .
O2 S1 C13 109.03(10) . .
N3 S1 C13 107.30(9) . .
O4 S2 O3 120.46(9) . .
O4 S2 N4 106.29(9) . .
O3 S2 N4 106.54(9) . .
O4 S2 C24 107.81(10) . .
O3 S2 C24 107.88(10) . .
N4 S2 C24 107.19(9) . .
C1 N1 C4 111.29(17) . .
C1 N1 H1N 128.8(17) . .
C4 N1 H1N 119.9(17) . .
C9 N2 C6 111.70(16) . .
C9 N2 H2N 124.3(16) . .
C6 N2 H2N 123.9(16) . .
C11 N3 C12 112.73(15) . .
C11 N3 S1 118.50(13) . .
C12 N3 S1 119.67(13) . .
C22 N4 C23 113.05(14) . .
C22 N4 S2 117.46(13) . .
C23 N4 S2 119.27(13) . .
N1 C1 C2 105.75(16) . .
N1 C1 C10 122.59(17) . 2_666
C2 C1 C10 131.49(17) . 2_666
C1 C2 C3 108.74(17) . .
C1 C2 C11 140.74(18) . .
C3 C2 C11 110.43(17) . .
C4 C3 C2 108.21(17) . .
C4 C3 C12 140.13(18) . .
C2 C3 C12 111.61(17) . .
C3 C4 N1 106.01(16) . .
C3 C4 C5 130.90(17) . .
N1 C4 C5 122.94(17) . .
C4 C5 C6 108.75(15) . .
C4 C5 C20 110.36(16) . .
C6 C5 C20 111.72(16) . .
C4 C5 C21 108.57(16) . .
C6 C5 C21 109.00(15) . .
C20 C5 C21 108.38(17) . .
C7 C6 N2 105.33(17) . .
C7 C6 C5 131.71(18) . .
N2 C6 C5 122.79(16) . .
C6 C7 C8 108.92(17) . .
C6 C7 C22 139.41(19) . .
C8 C7 C22 111.65(16) . .
C9 C8 C7 108.67(17) . .
C9 C8 C23 140.39(19) . .
C7 C8 C23 110.92(17) . .
C8 C9 N2 105.38(17) . .
C8 C9 C10 133.65(18) . .
N2 C9 C10 120.47(17) . .
C1 C10 C9 112.44(16) 2_666 .
C1 C10 C32 108.20(16) 2_666 .
C9 C10 C32 108.47(16) . .
C1 C10 C31 109.65(16) 2_666 .
C9 C10 C31 109.31(16) . .
C32 C10 C31 108.69(16) . .
N3 C11 C2 101.59(15) . .
N3 C11 H11A 111.5 . .
C2 C11 H11A 111.5 . .
N3 C11 H11B 111.5 . .
C2 C11 H11B 111.5 . .
H11A C11 H11B 109.3 . .
N3 C12 C3 100.66(15) . .
N3 C12 H12A 111.6 . .
C3 C12 H12A 111.6 . .
N3 C12 H12B 111.6 . .
C3 C12 H12B 111.6 . .
H12A C12 H12B 109.4 . .
C14 C13 C18 119.2(2) . .
C14 C13 S1 119.48(17) . .
C18 C13 S1 121.10(17) . .
C15 C14 C13 120.0(2) . .
C15 C14 H14A 120.0 . .
C13 C14 H14A 120.0 . .
C14 C15 C16 121.8(2) . .
C14 C15 H15A 119.1 . .
C16 C15 H15A 119.1 . .
C15 C16 C17 117.7(2) . .
C15 C16 C19 121.7(2) . .
C17 C16 C19 120.6(2) . .
C18 C17 C16 121.6(2) . .
C18 C17 H17A 119.2 . .
C16 C17 H17A 119.2 . .
C17 C18 C13 119.7(2) . .
C17 C18 H18A 120.2 . .
C13 C18 H18A 120.2 . .
C16 C19 H19A 109.5 . .
C16 C19 H19B 109.5 . .
H19A C19 H19B 109.5 . .
C16 C19 H19C 109.5 . .
H19A C19 H19C 109.5 . .
H19B C19 H19C 109.5 . .
C5 C20 H20A 109.5 . .
C5 C20 H20B 109.5 . .
H20A C20 H20B 109.5 . .
C5 C20 H20C 109.5 . .
H20A C20 H20C 109.5 . .
H20B C20 H20C 109.5 . .
C5 C21 H21A 109.5 . .
C5 C21 H21B 109.5 . .
H21A C21 H21B 109.5 . .
C5 C21 H21C 109.5 . .
H21A C21 H21C 109.5 . .
H21B C21 H21C 109.5 . .
N4 C22 C7 99.75(15) . .
N4 C22 H22A 111.8 . .
C7 C22 H22A 111.8 . .
N4 C22 H22B 111.8 . .
C7 C22 H22B 111.8 . .
H22A C22 H22B 109.5 . .
N4 C23 C8 100.08(15) . .
N4 C23 H23A 111.8 . .
C8 C23 H23A 111.8 . .
N4 C23 H23B 111.8 . .
C8 C23 H23B 111.8 . .
H23A C23 H23B 109.5 . .
C25 C24 C29 121.0(2) . .
C25 C24 S2 119.10(16) . .
C29 C24 S2 119.88(18) . .
C26 C25 C24 119.4(2) . .
C26 C25 H25A 120.3 . .
C24 C25 H25A 120.3 . .
C25 C26 C27 120.4(2) . .
C25 C26 H26A 119.8 . .
C27 C26 H26A 119.8 . .
C28 C27 C26 119.4(2) . .
C28 C27 C30 120.6(2) . .
C26 C27 C30 120.0(2) . .
C29 C28 C27 120.9(2) . .
C29 C28 H28A 119.5 . .
C27 C28 H28A 119.5 . .
C28 C29 C24 118.9(2) . .
C28 C29 H29A 120.6 . .
C24 C29 H29A 120.6 . .
C27 C30 H30A 109.5 . .
C27 C30 H30B 109.5 . .
H30A C30 H30B 109.5 . .
C27 C30 H30C 109.5 . .
H30A C30 H30C 109.5 . .
H30B C30 H30C 109.5 . .
C10 C31 H31A 109.5 . .
C10 C31 H31B 109.5 . .
H31A C31 H31B 109.5 . .
C10 C31 H31C 109.5 . .
H31A C31 H31C 109.5 . .
H31B C31 H31C 109.5 . .
C10 C32 H32A 109.5 . .
C10 C32 H32B 109.5 . .
H32A C32 H32B 109.5 . .
C10 C32 H32C 109.5 . .
H32A C32 H32C 109.5 . .
H32B C32 H32C 109.5 . .
C1A N1A C3A 121.0(4) . .
C1A N1A C2A 122.4(3) . .
C3A N1A C2A 116.6(4) . .
O1A C1A N1A 126.5(4) . .
O1A C1A H1AA 116.8 . .
N1A C1A H1AA 116.8 . .
C1C N1C C3C 120.4(7) . .
C1C N1C C2C 122.2(7) . .
C3C N1C C2C 117.4(7) . .
O1C C1C N1C 126.8(9) . .
O1C C1C H1CA 116.6 . .
N1C C1C H1CA 116.6 . .
N1C C2C H2C1 109.5 . .
N1C C2C H2C2 109.5 . .
H2C1 C2C H2C2 109.5 . .
N1C C2C H2C3 109.5 . .
H2C1 C2C H2C3 109.5 . .
H2C2 C2C H2C3 109.5 . .
N1C C3C H3C1 109.5 . .
N1C C3C H3C2 109.5 . .
H3C1 C3C H3C2 109.5 . .
N1C C3C H3C3 109.5 . .
H3C1 C3C H3C3 109.5 . .
H3C2 C3C H3C3 109.5 . .

loop_
_geom_bond_atom_site_label_1
_geom_bond_atom_site_label_2
_geom_bond_distance
_geom_bond_site_symmetry_2
S1 O1 1.4262(16) .
S1 O2 1.4317(16) .
S1 N3 1.6270(17) .
S1 C13 1.766(2) .
S2 O4 1.4365(16) .
S2 O3 1.4422(16) .
S2 N4 1.6260(16) .
S2 C24 1.753(2) .
N1 C1 1.373(3) .
N1 C4 1.387(3) .
N1 H1N 0.77(2) .
N2 C9 1.387(2) .
N2 C6 1.391(3) .
N2 H2N 0.89(3) .
N3 C11 1.491(2) .
N3 C12 1.491(3) .
N4 C22 1.505(3) .
N4 C23 1.507(3) .
C1 C2 1.378(3) .
C1 C10 1.513(3) 2_666
C2 C3 1.408(3) .
C2 C11 1.494(3) .
C3 C4 1.371(3) .
C3 C12 1.503(3) .
C4 C5 1.511(3) .
C5 C6 1.520(3) .
C5 C20 1.529(3) .
C5 C21 1.533(3) .
C6 C7 1.369(3) .
C7 C8 1.416(3) .
C7 C22 1.508(3) .
C8 C9 1.373(3) .
C8 C23 1.511(3) .
C9 C10 1.522(3) .
C10 C1 1.513(3) 2_666
C10 C32 1.540(3) .
C10 C31 1.541(3) .
C11 H11A 0.9900 .
C11 H11B 0.9900 .
C12 H12A 0.9900 .
C12 H12B 0.9900 .
C13 C14 1.390(3) .
C13 C18 1.391(3) .
C14 C15 1.380(3) .
C14 H14A 0.9500 .
C15 C16 1.382(3) .
C15 H15A 0.9500 .
C16 C17 1.391(3) .
C16 C19 1.504(4) .
C17 C18 1.386(3) .
C17 H17A 0.9500 .
C18 H18A 0.9500 .
C19 H19A 0.9800 .
C19 H19B 0.9800 .
C19 H19C 0.9800 .
C20 H20A 0.9800 .
C20 H20B 0.9800 .
C20 H20C 0.9800 .
C21 H21A 0.9800 .
C21 H21B 0.9800 .
C21 H21C 0.9800 .
C22 H22A 0.9900 .
C22 H22B 0.9900 .
C23 H23A 0.9900 .
C23 H23B 0.9900 .
C24 C25 1.391(3) .
C24 C29 1.401(3) .
C25 C26 1.382(3) .
C25 H25A 0.9500 .
C26 C27 1.399(3) .
C26 H26A 0.9500 .
C27 C28 1.395(4) .
C27 C30 1.508(3) .
C28 C29 1.380(3) .
C28 H28A 0.9500 .
C29 H29A 0.9500 .
C30 H30A 0.9800 .
C30 H30B 0.9800 .
C30 H30C 0.9800 .
C31 H31A 0.9800 .
C31 H31B 0.9800 .
C31 H31C 0.9800 .
C32 H32A 0.9800 .
C32 H32B 0.9800 .
C32 H32C 0.9800 .
N1A C1A 1.323(6) .
N1A C3A 1.455(4) .
N1A C2A 1.466(5) .
O1A C1A 1.226(3) .
C1A H1AA 0.9500 .
C2A H2A1 0.9800 .
C2A H2A2 0.9800 .
C2A H2A3 0.9800 .
C3A H3A1 0.9800 .
C3A H3A2 0.9800 .
C3A H3A3 0.9800 .
N1C C1C 1.321(8) .
N1C C3C 1.449(7) .
N1C C2C 1.462(8) .
O1C C1C 1.226(7) .
C1C H1CA 0.9500 .
C2C H2C1 0.9800 .
C2C H2C2 0.9800 .
C2C H2C3 0.9800 .
C3C H3C1 0.9800 .
C3C H3C2 0.9800 .
C3C H3C3 0.9800 .

loop_
_geom_hbond_atom_site_label_D
_geom_hbond_atom_site_label_H
_geom_hbond_atom_site_label_A
_geom_hbond_distance_DH
_geom_hbond_distance_HA
_geom_hbond_distance_DA
_geom_hbond_angle_DHA
_geom_hbond_site_symmetry_A
N2 H2N O1A 0.89(3) 1.99(3) 2.829(3) 156(2) 2_666
N2 H2N O1C 0.89(3) 1.95(3) 2.838(6) 173(2) 2_666

loop_
_geom_torsion_atom_site_label_1
_geom_torsion_atom_site_label_2
_geom_torsion_atom_site_label_3
_geom_torsion_atom_site_label_4
_geom_torsion
_geom_torsion_site_symmetry_1
_geom_torsion_site_symmetry_4
O1 S1 N3 C11 49.81(17) . .
O2 S1 N3 C11 179.01(15) . .
C13 S1 N3 C11 -64.35(17) . .
O1 S1 N3 C12 -165.57(15) . .
O2 S1 N3 C12 -36.38(18) . .
C13 S1 N3 C12 80.27(17) . .
O4 S2 N4 C22 172.78(14) . .
O3 S2 N4 C22 43.15(16) . .
C24 S2 N4 C22 -72.14(16) . .
O4 S2 N4 C23 -44.36(16) . .
O3 S2 N4 C23 -173.99(14) . .
C24 S2 N4 C23 70.72(16) . .
C4 N1 C1 C2 0.0(2) . .
C4 N1 C1 C10 175.93(17) . 2_666
N1 C1 C2 C3 -0.4(2) . .
C10 C1 C2 C3 -175.8(2) 2_666 .
N1 C1 C2 C11 175.4(3) . .
C10 C1 C2 C11 0.0(4) 2_666 .
C1 C2 C3 C4 0.6(2) . .
C11 C2 C3 C4 -176.55(17) . .
C1 C2 C3 C12 178.49(17) . .
C11 C2 C3 C12 1.3(2) . .
C2 C3 C4 N1 -0.6(2) . .
C12 C3 C4 N1 -177.5(2) . .
C2 C3 C4 C5 -176.16(19) . .
C12 C3 C4 C5 6.9(4) . .
C1 N1 C4 C3 0.4(2) . .
C1 N1 C4 C5 176.38(17) . .
C3 C4 C5 C6 97.0(2) . .
N1 C4 C5 C6 -77.9(2) . .
C3 C4 C5 C20 -140.1(2) . .
N1 C4 C5 C20 44.9(3) . .
C3 C4 C5 C21 -21.5(3) . .
N1 C4 C5 C21 163.59(18) . .
C9 N2 C6 C7 0.6(2) . .
C9 N2 C6 C5 -175.26(16) . .
C4 C5 C6 C7 -85.6(2) . .
C20 C5 C6 C7 152.4(2) . .
C21 C5 C6 C7 32.6(3) . .
C4 C5 C6 N2 89.1(2) . .
C20 C5 C6 N2 -33.0(2) . .
C21 C5 C6 N2 -152.73(17) . .
N2 C6 C7 C8 -0.8(2) . .
C5 C6 C7 C8 174.55(18) . .
N2 C6 C7 C22 -178.5(2) . .
C5 C6 C7 C22 -3.2(4) . .
C6 C7 C8 C9 0.7(2) . .
C22 C7 C8 C9 179.14(16) . .
C6 C7 C8 C23 -177.89(16) . .
C22 C7 C8 C23 0.5(2) . .
C7 C8 C9 N2 -0.3(2) . .
C23 C8 C9 N2 177.6(2) . .
C7 C8 C9 C10 171.2(2) . .
C23 C8 C9 C10 -10.8(4) . .
C6 N2 C9 C8 -0.2(2) . .
C6 N2 C9 C10 -173.05(16) . .
C8 C9 C10 C1 129.9(2) . 2_666
N2 C9 C10 C1 -59.6(2) . 2_666
C8 C9 C10 C32 -110.5(2) . .
N2 C9 C10 C32 60.0(2) . .
C8 C9 C10 C31 7.8(3) . .
N2 C9 C10 C31 178.35(16) . .
C12 N3 C11 C2 17.6(2) . .
S1 N3 C11 C2 164.51(14) . .
C1 C2 C11 N3 173.2(2) . .
C3 C2 C11 N3 -11.1(2) . .
C11 N3 C12 C3 -16.7(2) . .
S1 N3 C12 C3 -163.19(14) . .
C4 C3 C12 N3 -174.1(2) . .
C2 C3 C12 N3 9.0(2) . .
O1 S1 C13 C14 -10.7(2) . .
O2 S1 C13 C14 -142.12(18) . .
N3 S1 C13 C14 102.90(18) . .
O1 S1 C13 C18 174.65(18) . .
O2 S1 C13 C18 43.2(2) . .
N3 S1 C13 C18 -71.8(2) . .
C18 C13 C14 C15 0.5(3) . .
S1 C13 C14 C15 -174.28(17) . .
C13 C14 C15 C16 0.7(4) . .
C14 C15 C16 C17 -0.9(4) . .
C14 C15 C16 C19 179.9(3) . .
C15 C16 C17 C18 0.0(4) . .
C19 C16 C17 C18 179.2(3) . .
C16 C17 C18 C13 1.1(4) . .
C14 C13 C18 C17 -1.4(3) . .
S1 C13 C18 C17 173.32(18) . .
C23 N4 C22 C7 21.28(19) . .
S2 N4 C22 C7 166.36(13) . .
C6 C7 C22 N4 165.0(2) . .
C8 C7 C22 N4 -12.7(2) . .
C22 N4 C23 C8 -21.1(2) . .
S2 N4 C23 C8 -165.46(13) . .
C9 C8 C23 N4 -166.0(2) . .
C7 C8 C23 N4 12.0(2) . .
O4 S2 C24 C25 25.83(19) . .
O3 S2 C24 C25 157.37(16) . .
N4 S2 C24 C25 -88.24(17) . .
O4 S2 C24 C29 -155.20(16) . .
O3 S2 C24 C29 -23.65(19) . .
N4 S2 C24 C29 90.74(18) . .
C29 C24 C25 C26 -0.3(3) . .
S2 C24 C25 C26 178.64(16) . .
C24 C25 C26 C27 -0.2(3) . .
C25 C26 C27 C28 0.2(3) . .
C25 C26 C27 C30 -179.7(2) . .
C26 C27 C28 C29 0.4(3) . .
C30 C27 C28 C29 -179.7(2) . .
C27 C28 C29 C24 -0.9(3) . .
C25 C24 C29 C28 0.9(3) . .
S2 C24 C29 C28 -178.06(17) . .
C3A N1A C1A O1A -1.5(8) . .
C2A N1A C1A O1A -178.9(6) . .
C3C N1C C1C O1C -1(2) . .
C2C N1C C1C O1C -179.4(15) . .
